data_4022496
loop_
_publ_author_name
'I. S. Marcos'
'A. B. Pedrero'
'M. J. Sexmero'
'D. Diez'
'P. Basabe'
'N. Garc\'ia'
'R. F. Moro'
'H. B. Broughton'
'F. Mollinedo'
'J. G. Urones'

_publ_section_title
;
 Synthesis of Bioactive Sesterterpenolides from ent-Halimic Acid.
 15-Epi-ent-cladocoran A and B
;
_journal_name_full 'Journal of Organic Chemistry'
_journal_page_first 7496
_journal_page_last 7504
_journal_paper_doi 10.1021/jo034663l
_journal_volume 68
_journal_year 2003
_chemical_formula_sum 'C20 H34 O2'
_chemical_formula_weight 306.47
_chemical_name_systematic
;
 ?
;
_space_group_IT_number 19
_symmetry_cell_setting orthorhombic
_symmetry_space_group_name_Hall 'P 2ac 2ab'
_symmetry_space_group_name_H-M 'P 21 21 21'
_atom_sites_solution_hydrogens geom
_atom_sites_solution_primary direct
_atom_sites_solution_secondary difmap
_audit_creation_method SHELXL
_cell_angle_alpha 90.00
_cell_angle_beta 90.00
_cell_angle_gamma 90.00
_cell_formula_units_Z 4
_cell_length_a 6.9511(3)
_cell_length_b 11.9573(7)
_cell_length_c 22.330(2)
_cell_measurement_reflns_used 54
_cell_measurement_temperature 268(2)
_cell_measurement_theta_max 30
_cell_measurement_theta_min 0
_cell_volume 1856.0(2)
_computing_cell_refinement 'LSUCREB (2)'
_computing_data_collection CRYSOM
_computing_data_reduction 'XRAY80 (3)'
_computing_molecular_graphics 'ORTEP (6)'
_computing_publication_material SHELX93
_computing_structure_refinement 'SHELXL-93 (5)'
_computing_structure_solution 'SIR92 (4)'
_diffrn_ambient_temperature 268(2)
_diffrn_measurement_device 'Seifert XRD 3003 SC'
_diffrn_measurement_method 2theta-omega
_diffrn_radiation_monochromator graphite
_diffrn_radiation_source 'fine-focus sealed tube'
_diffrn_radiation_type CuK\a
_diffrn_radiation_wavelength 1.5418
_diffrn_reflns_av_R_equivalents 0.0000
_diffrn_reflns_av_sigmaI/netI 0.0937
_diffrn_reflns_limit_h_max 8
_diffrn_reflns_limit_h_min 0
_diffrn_reflns_limit_k_max 14
_diffrn_reflns_limit_k_min 0
_diffrn_reflns_limit_l_max 26
_diffrn_reflns_limit_l_min 0
_diffrn_reflns_number 1841
_diffrn_reflns_theta_max 64.98
_diffrn_reflns_theta_min 3.96
_diffrn_standards_decay_% 0
_diffrn_standards_interval_count 100
_diffrn_standards_number 2
_exptl_absorpt_coefficient_mu 0.523
_exptl_crystal_colour Colourless
_exptl_crystal_density_diffrn 1.097
_exptl_crystal_description Rectangular
_exptl_crystal_F_000 680
_exptl_crystal_size_max 0.3
_exptl_crystal_size_mid 0.15
_exptl_crystal_size_min 0.12
_refine_diff_density_max 0.157
_refine_diff_density_min -0.102
_refine_diff_density_rms 0.028
_refine_ls_abs_structure_details 'Flack H D (1983), Acta Cryst. A39, 876-881'
_refine_ls_abs_structure_Flack 0.61(46)
_refine_ls_extinction_coef 0.0077(3)
_refine_ls_extinction_expression Fc^*^=kFc[1+0.001xFc^2^\l^3^/sin(2\q)]^-1/4^
_refine_ls_extinction_method SHELXL
_refine_ls_goodness_of_fit_all 0.704
_refine_ls_goodness_of_fit_obs 0.823
_refine_ls_hydrogen_treatment ISO
_refine_ls_matrix_type full
_refine_ls_number_parameters 336
_refine_ls_number_reflns 1841
_refine_ls_number_restraints 0
_refine_ls_restrained_S_all 0.704
_refine_ls_restrained_S_obs 0.823
_refine_ls_R_factor_all 0.0774
_refine_ls_R_factor_obs 0.0325
_refine_ls_shift/esd_max 0.004
_refine_ls_shift/esd_mean 0.000
_refine_ls_structure_factor_coef Fsqd
_refine_ls_weighting_details 'w=1/[\s^2^(Fo^2^)+(0.0254P)^2^+0.0000P] where P=(Fo^2^+2Fc^2^)/3'
_refine_ls_weighting_scheme calc
_refine_ls_wR_factor_all 0.0619
_refine_ls_wR_factor_obs 0.0479
_reflns_number_observed 993
_reflns_number_total 1841
_reflns_observed_criterion >2sigma(I)
_cod_data_source_file jo034663lsi20030617_070045.cif
_cod_data_source_block compound34
_cod_depositor_comments
;
The following automatic conversions were performed:

'_refine_ls_weighting_scheme' value 'calc
w=1/[\s^2^(Fo^2^)+(0.0254P)^2^+0.0000P] where P=(Fo^2^+2Fc^2^)/3' was
changed to 'calc'. New tag '_refine_ls_weighting_details' was
created. The value of the new tag was set to
'w=1/[\s^2^(Fo^2^)+(0.0254P)^2^+0.0000P] where P=(Fo^2^+2Fc^2^)/3'.

Automatic conversion script
Id: cif_fix_values 3143 2015-03-26 13:38:13Z robertas 
;
_cod_database_code 4022496

loop_
_symmetry_equiv_pos_as_xyz
'x, y, z'
'-x+1/2, -y, z+1/2'
'-x, y+1/2, -z+1/2'
'x+1/2, -y+1/2, -z'

loop_
_atom_site_aniso_label
_atom_site_aniso_U_11
_atom_site_aniso_U_22
_atom_site_aniso_U_33
_atom_site_aniso_U_23
_atom_site_aniso_U_13
_atom_site_aniso_U_12
O1 0.061(2) 0.0370(15) 0.0342(14) 0.0024(13) -0.0061(15) -0.003(2)
O2 0.055(2) 0.0308(14) 0.061(2) -0.0017(14) 0.014(2) 0.0029(15)
C1 0.038(2) 0.034(2) 0.036(2) -0.002(2) -0.005(2) -0.001(2)
C2 0.044(3) 0.045(2) 0.053(3) 0.011(2) -0.003(3) 0.004(2)
C3 0.057(3) 0.033(2) 0.054(3) 0.005(2) 0.002(3) 0.001(2)
C4 0.039(2) 0.031(2) 0.048(2) 0.000(2) -0.005(2) -0.006(2)
C5 0.040(2) 0.034(2) 0.036(2) -0.002(2) -0.001(2) 0.001(2)
C6 0.058(3) 0.047(3) 0.045(2) -0.009(2) -0.013(3) -0.003(3)
C7 0.063(3) 0.043(2) 0.040(2) -0.004(2) -0.003(3) 0.000(3)
C8 0.046(3) 0.033(2) 0.036(2) 0.000(2) 0.000(2) 0.004(2)
C9 0.034(2) 0.034(2) 0.036(2) 0.000(2) 0.003(2) 0.002(2)
C10 0.034(2) 0.031(2) 0.035(2) 0.000(2) -0.004(2) 0.005(2)
C11 0.040(2) 0.031(2) 0.040(2) 0.002(2) 0.005(2) 0.001(2)
C12 0.053(3) 0.033(2) 0.037(2) 0.000(2) -0.004(2) 0.011(2)
C13 0.069(3) 0.033(2) 0.032(2) 0.000(2) 0.000(2) 0.012(2)
C14 0.092(5) 0.086(5) 0.051(3) -0.014(3) -0.012(3) 0.056(4)
C16 0.136(6) 0.025(2) 0.060(3) 0.005(2) 0.020(4) 0.000(3)
C17 0.083(4) 0.043(3) 0.044(3) 0.005(2) 0.005(3) -0.002(3)
C18 0.043(3) 0.039(2) 0.047(2) 0.004(2) -0.001(2) -0.004(2)
C18A 0.044(3) 0.034(2) 0.039(2) 0.007(2) 0.000(2) 0.000(2)
C19 0.068(4) 0.050(3) 0.064(3) -0.004(3) -0.004(3) -0.022(3)
C20 0.036(3) 0.047(3) 0.069(3) 0.003(3) 0.009(3) 0.010(2)

loop_
_atom_site_label
_atom_site_type_symbol
_atom_site_fract_x
_atom_site_fract_y
_atom_site_fract_z
_atom_site_U_iso_or_equiv
_atom_site_thermal_displace_type
_atom_site_occupancy
_atom_site_calc_flag
O1 O 0.7541(4) -0.3366(2) 0.03318(11) 0.0442(8) Uani 1 d
O2 O 0.9099(4) -0.1234(2) 0.02667(13) 0.0491(8) Uani 1 d
C1 C 0.6494(6) -0.0067(3) 0.0629(2) 0.0361(10) Uani 1 d
C2 C 0.5665(7) 0.1123(4) 0.0527(2) 0.0470(11) Uani 1 d
C3 C 0.7092(7) 0.1993(3) 0.0767(2) 0.0479(12) Uani 1 d
C4 C 0.8820(5) 0.1402(3) 0.1063(2) 0.0389(10) Uani 1 d
C5 C 0.7990(6) 0.0592(3) 0.15200(15) 0.0367(10) Uani 1 d
C6 C 0.8406(7) 0.0719(4) 0.2181(2) 0.0504(12) Uani 1 d
C7 C 0.6903(7) 0.0094(3) 0.2558(2) 0.0488(11) Uani 1 d
C8 C 0.6571(6) -0.1081(3) 0.2314(2) 0.0384(10) Uani 1 d
C9 C 0.5717(5) -0.1052(3) 0.16729(15) 0.0345(9) Uani 1 d
C10 C 0.6824(6) -0.0182(3) 0.13008(14) 0.0335(9) Uani 1 d
C11 C 0.5797(6) -0.2232(3) 0.1385(2) 0.0371(10) Uani 1 d
C12 C 0.7806(6) -0.2754(3) 0.1377(2) 0.0410(11) Uani 1 d
C13 C 0.8030(6) -0.3724(3) 0.0932(2) 0.0447(11) Uani 1 d
C14 C 1.0133(9) -0.4100(6) 0.0935(2) 0.076(2) Uani 1 d
C16 C 0.6656(12) -0.4691(4) 0.1068(3) 0.074(2) Uani 1 d
C17 C 0.5381(9) -0.1775(4) 0.2755(2) 0.0564(13) Uani 1 d
C18 C 0.9805(6) 0.0712(4) 0.0569(2) 0.0431(11) Uani 1 d
C18A C 0.8381(6) -0.0103(3) 0.0284(2) 0.0389(10) Uani 1 d
C19 C 1.0231(8) 0.2247(4) 0.1326(3) 0.0606(14) Uani 1 d
C20 C 0.3567(6) -0.0719(4) 0.1674(2) 0.0506(12) Uani 1 d
H01 H 0.8109(62) -0.2688(31) 0.0257(15) 0.072(15) Uiso 1 d
H02 H 1.0234(92) -0.1249(52) 0.0092(24) 0.156(27) Uiso 1 d
H1 H 0.5496(42) -0.0657(23) 0.0465(12) 0.029(9) Uiso 1 d
H2A H 0.4405(55) 0.1173(31) 0.0736(15) 0.059(13) Uiso 1 d
H2B H 0.5485(61) 0.1250(33) 0.0087(16) 0.071(13) Uiso 1 d
H3A H 0.6598(52) 0.2507(30) 0.1090(17) 0.058(12) Uiso 1 d
H3B H 0.7697(50) 0.2450(25) 0.0428(14) 0.053(11) Uiso 1 d
H6A H 0.9749(55) 0.0408(29) 0.2288(15) 0.056(12) Uiso 1 d
H6B H 0.8342(53) 0.1622(30) 0.2297(14) 0.067(12) Uiso 1 d
H7A H 0.5567(57) 0.0525(32) 0.2536(17) 0.075(15) Uiso 1 d
H7B H 0.7287(64) 0.0005(29) 0.3006(19) 0.089(14) Uiso 1 d
H8 H 0.7988(43) -0.1465(22) 0.2273(12) 0.029(9) Uiso 1 d
H11A H 0.4861(46) -0.2735(25) 0.1607(13) 0.034(10) Uiso 1 d
H11B H 0.5377(54) -0.2158(28) 0.0932(15) 0.056(11) Uiso 1 d
H12A H 0.8178(55) -0.3014(24) 0.1769(14) 0.046(11) Uiso 1 d
H12B H 0.8801(48) -0.2125(28) 0.1271(14) 0.043(11) Uiso 1 d
H14A H 1.0443(101) -0.4441(49) 0.1394(25) 0.167(25) Uiso 1 d
H14B H 1.0849(90) -0.3497(48) 0.0762(25) 0.154(34) Uiso 1 d
H14C H 1.0136(65) -0.4744(36) 0.0626(19) 0.093(16) Uiso 1 d
H16A H 0.6802(62) -0.5269(31) 0.0786(16) 0.076(15) Uiso 1 d
H16B H 0.7192(84) -0.5073(35) 0.1443(22) 0.118(19) Uiso 1 d
H16C H 0.5230(65) -0.4404(38) 0.1029(19) 0.084(17) Uiso 1 d
H17A H 0.5095(59) -0.2570(31) 0.2622(15) 0.070(13) Uiso 1 d
H17B H 0.3829(66) -0.1405(33) 0.2773(18) 0.101(17) Uiso 1 d
H17C H 0.6106(63) -0.1724(32) 0.3129(18) 0.086(16) Uiso 1 d
H18A H 1.0895(54) 0.0227(26) 0.0765(13) 0.047(11) Uiso 1 d
H18B H 1.0359(49) 0.1246(30) 0.0236(14) 0.054(11) Uiso 1 d
H18A H 0.8050(48) 0.0176(23) -0.0148(13) 0.038(9) Uiso 1 d
H19A H 0.9514(54) 0.2760(29) 0.1674(16) 0.065(13) Uiso 1 d
H19B H 1.1321(79) 0.1786(39) 0.1559(20) 0.136(23) Uiso 1 d
H19C H 1.0587(63) 0.2669(34) 0.1017(17) 0.074(16) Uiso 1 d
H20A H 0.2590(59) -0.1329(33) 0.1938(18) 0.097(15) Uiso 1 d
H20B H 0.3131(61) -0.0591(32) 0.1287(16) 0.069(15) Uiso 1 d
H20C H 0.3326(58) 0.0062(29) 0.1834(16) 0.074(14) Uiso 1 d

loop_
_atom_type_symbol
_atom_type_description
_atom_type_scat_dispersion_real
_atom_type_scat_dispersion_imag
_atom_type_scat_source
C C 0.0181 0.0091 'International Tables Vol C Tables 4.2.6.8 and 6.1.1.4'
O O 0.0492 0.0322 'International Tables Vol C Tables 4.2.6.8 and 6.1.1.4'
H H 0.0000 0.0000 'International Tables Vol C Tables 4.2.6.8 and 6.1.1.4'

loop_
_geom_angle_atom_site_label_1
_geom_angle_atom_site_label_2
_geom_angle_atom_site_label_3
_geom_angle
C13 O1 H01 109.2(23)
C18A O2 H02 110.0(42)
C18A C1 C10 111.5(3)
C18A C1 C2 105.8(3)
C10 C1 C2 106.4(3)
C18A C1 H1 111.9(15)
C10 C1 H1 112.4(15)
C2 C1 H1 108.5(15)
C3 C2 C1 109.3(3)
C3 C2 H2A 111.3(21)
C1 C2 H2A 108.3(23)
C3 C2 H2B 108.7(24)
C1 C2 H2B 109.3(24)
H2A C2 H2B 110.0(33)
C2 C3 C4 110.0(3)
C2 C3 H3A 116.3(22)
C4 C3 H3A 103.8(21)
C2 C3 H3B 111.6(18)
C4 C3 H3B 104.0(20)
H3A C3 H3B 110.1(26)
C5 C4 C19 114.0(4)
C5 C4 C18 108.0(3)
C19 C4 C18 110.2(4)
C5 C4 C3 106.5(3)
C19 C4 C3 111.2(3)
C18 C4 C3 106.6(3)
C10 C5 C6 123.2(3)
C10 C5 C4 115.4(3)
C6 C5 C4 121.3(3)
C5 C6 C7 110.9(4)
C5 C6 H6A 111.3(20)
C7 C6 H6A 108.2(20)
C5 C6 H6B 108.5(18)
C7 C6 H6B 108.6(19)
H6A C6 H6B 109.4(29)
C8 C7 C6 110.9(4)
C8 C7 H7A 107.4(21)
C6 C7 H7A 109.5(21)
C8 C7 H7B 106.8(20)
C6 C7 H7B 113.7(24)
H7A C7 H7B 108.4(30)
C7 C8 C17 110.6(3)
C7 C8 C9 111.5(3)
C17 C8 C9 113.6(4)
C7 C8 H8 106.3(15)
C17 C8 H8 108.3(15)
C9 C8 H8 106.2(15)
C10 C9 C20 108.1(3)
C10 C9 C8 108.8(3)
C20 C9 C8 112.0(3)
C10 C9 C11 111.9(3)
C20 C9 C11 105.7(3)
C8 C9 C11 110.4(3)
C5 C10 C1 113.2(3)
C5 C10 C9 125.4(3)
C1 C10 C9 121.1(3)
C12 C11 C9 114.1(3)
C12 C11 H11A 110.4(17)
C9 C11 H11A 108.3(17)
C12 C11 H11B 106.0(21)
C9 C11 H11B 108.1(19)
H11A C11 H11B 109.9(28)
C11 C12 C13 114.1(4)
C11 C12 H12A 111.5(23)
C13 C12 H12A 108.5(18)
C11 C12 H12B 108.2(18)
C13 C12 H12B 109.1(18)
H12A C12 H12B 105.0(27)
O1 C13 C14 108.4(4)
O1 C13 C16 105.0(4)
C14 C13 C16 111.9(5)
O1 C13 C12 110.7(3)
C14 C13 C12 108.5(4)
C16 C13 C12 112.3(4)
C13 C14 H14A 107.1(36)
C13 C14 H14B 105.9(37)
H14A C14 H14B 122.8(52)
C13 C14 H14C 102.6(27)
H14A C14 H14C 109.7(37)
H14B C14 H14C 106.9(39)
C13 C16 H16A 110.8(25)
C13 C16 H16B 105.8(31)
H16A C16 H16B 100.4(30)
C13 C16 H16C 109.0(25)
H16A C16 H16C 106.6(38)
H16B C16 H16C 123.7(41)
C8 C17 H17A 115.1(21)
C8 C17 H17B 108.4(20)
H17A C17 H17B 100.6(30)
C8 C17 H17C 103.8(25)
H17A C17 H17C 114.2(32)
H17B C17 H17C 115.1(33)
C18A C18 C4 110.6(3)
C18A C18 H18A 106.8(17)
C4 C18 H18A 108.7(17)
C18A C18 H18B 109.2(18)
C4 C18 H18B 110.2(18)
H18A C18 H18B 111.4(27)
O2 C18A C1 109.8(3)
O2 C18A C18 112.7(3)
C1 C18A C18 109.3(3)
O2 C18A H18A 110.5(16)
C1 C18A H18A 105.5(19)
C18 C18A H18A 108.8(17)
C4 C19 H19A 110.3(20)
C4 C19 H19B 107.5(26)
H19A C19 H19B 105.2(30)
C4 C19 H19C 104.9(28)
H19A C19 H19C 110.7(33)
H19B C19 H19C 118.1(39)
C9 C20 H20A 113.9(20)
C9 C20 H20B 110.8(26)
H20A C20 H20B 112.7(32)
C9 C20 H20C 113.5(24)
H20A C20 H20C 107.8(28)
H20B C20 H20C 97.0(31)

loop_
_geom_bond_atom_site_label_1
_geom_bond_atom_site_label_2
_geom_bond_distance
O1 C13 1.448(4)
O1 H01 0.92(4)
O2 C18A 1.442(4)
O2 H02 0.88(6)
C1 C18A 1.521(5)
C1 C10 1.524(4)
C1 C2 1.552(5)
C1 H1 1.05(3)
C2 C3 1.535(6)
C2 H2A 0.99(4)
C2 H2B 1.00(4)
C3 C4 1.542(5)
C3 H3A 1.01(4)
C3 H3B 1.02(3)
C4 C5 1.520(5)
C4 C19 1.525(5)
C4 C18 1.538(5)
C5 C10 1.324(5)
C5 C6 1.511(5)
C6 C7 1.535(6)
C6 H6A 1.03(4)
C6 H6B 1.11(3)
C7 C8 1.525(5)
C7 H7A 1.06(4)
C7 H7B 1.04(4)
C8 C17 1.531(5)
C8 C9 1.550(5)
C8 H8 1.09(3)
C9 C10 1.539(4)
C9 C20 1.547(5)
C9 C11 1.551(5)
C11 C12 1.529(5)
C11 H11A 1.02(3)
C11 H11B 1.06(3)
C12 C13 1.535(5)
C12 H12A 0.96(3)
C12 H12B 1.05(3)
C13 C14 1.529(7)
C13 C16 1.530(6)
C14 H14A 1.12(6)
C14 H14B 0.96(6)
C14 H14C 1.03(4)
C16 H16A 0.94(4)
C16 H16B 1.02(5)
C16 H16C 1.05(4)
C17 H17A 1.02(4)
C17 H17B 1.17(5)
C17 H17C 0.98(4)
C18 C18A 1.528(5)
C18 H18A 1.05(4)
C18 H18B 1.05(3)
C18A H18A 1.05(3)
C19 H19A 1.11(4)
C19 H19B 1.07(5)
C19 H19C 0.89(4)
C20 H20A 1.16(4)
C20 H20B 0.93(4)
C20 H20C 1.01(3)

loop_
_cod_related_entry_id
_cod_related_entry_database
_cod_related_entry_code
1 ChemSpider 21176864
